data_1545912
loop_
_publ_author_name
'Ruccolo, Serge'
'Rauch, Michael'
'Parkin, Gerard'

_publ_section_title
;
 Tris[(1-isopropylbenzimidazol-2-yl)dimethylsilyl]methyl metal complexes,
 [TismPriBenz]M: a new class of metallacarbatranes, isomerization to a
 tris(N-heterocyclic carbene) derivative, and evidence for an inverted
 ligand field
;
_journal_name_full 'Chem. Sci.'
_journal_paper_doi 10.1039/C7SC00499K
_journal_year 2017
_chemical_formula_sum 'C46 H61 N6 Si3'
_chemical_formula_weight 782.27
_space_group_crystal_system triclinic
_space_group_IT_number 2
_space_group_name_Hall '-P 1'
_space_group_name_H-M_alt 'P -1'
_symmetry_space_group_name_Hall '-P 1'
_symmetry_space_group_name_H-M 'P -1'
_atom_sites_solution_hydrogens mixed
_audit_creation_method SHELXL-2014/7
_audit_update_record
;
2017-01-25 deposited with the CCDC.
2017-03-29 downloaded from the CCDC.
;
_cell_angle_alpha 65.3205(14)
_cell_angle_beta 86.4167(16)
_cell_angle_gamma 79.4613(15)
_cell_formula_units_Z 2
_cell_length_a 10.1605(10)
_cell_length_b 15.4631(16)
_cell_length_c 15.8502(16)
_cell_measurement_reflns_used 9940
_cell_measurement_temperature 130(2)
_cell_measurement_theta_max 30.62
_cell_measurement_theta_min 2.30
_cell_volume 2224.4(4)
_computing_cell_refinement 'Bruker SAINT'
_computing_data_collection 'Bruker APEX2'
_computing_data_reduction 'Bruker SAINT'
_computing_molecular_graphics 'Bruker SHELXTL'
_computing_publication_material 'Bruker SHELXTL'
_computing_structure_refinement 'SHELXL-2014/7 (Sheldrick, 2014)'
_computing_structure_solution 'SHELXS-97 (Sheldrick 2008)'
_diffrn_ambient_temperature 130(2)
_diffrn_measured_fraction_theta_full 0.993
_diffrn_measured_fraction_theta_max 0.989
_diffrn_measurement_device_type 'Bruker APEX-II CCD'
_diffrn_measurement_method '\f and \w scans'
_diffrn_radiation_type MoK\a
_diffrn_radiation_wavelength 0.71073
_diffrn_reflns_av_R_equivalents 0.0298
_diffrn_reflns_av_unetI/netI 0.0374
_diffrn_reflns_Laue_measured_fraction_full 0.993
_diffrn_reflns_Laue_measured_fraction_max 0.989
_diffrn_reflns_limit_h_max 14
_diffrn_reflns_limit_h_min -14
_diffrn_reflns_limit_k_max 22
_diffrn_reflns_limit_k_min -22
_diffrn_reflns_limit_l_max 22
_diffrn_reflns_limit_l_min -22
_diffrn_reflns_number 36500
_diffrn_reflns_point_group_measured_fraction_full 0.993
_diffrn_reflns_point_group_measured_fraction_max 0.989
_diffrn_reflns_theta_full 25.242
_diffrn_reflns_theta_max 30.625
_diffrn_reflns_theta_min 1.414
_exptl_absorpt_coefficient_mu 0.145
_exptl_absorpt_correction_T_max 0.7461
_exptl_absorpt_correction_T_min 0.6809
_exptl_absorpt_correction_type empirical
_exptl_absorpt_process_details sadabs
_exptl_crystal_colour colorless
_exptl_crystal_density_diffrn 1.168
_exptl_crystal_description plate
_exptl_crystal_F_000 842
_exptl_crystal_size_max 0.540
_exptl_crystal_size_mid 0.540
_exptl_crystal_size_min 0.050
_refine_diff_density_max 0.601
_refine_diff_density_min -0.338
_refine_diff_density_rms 0.069
_refine_ls_extinction_method none
_refine_ls_goodness_of_fit_ref 1.090
_refine_ls_hydrogen_treatment mixed
_refine_ls_matrix_type full
_refine_ls_number_parameters 512
_refine_ls_number_reflns 13593
_refine_ls_number_restraints 0
_refine_ls_restrained_S_all 1.090
_refine_ls_R_factor_all 0.0689
_refine_ls_R_factor_gt 0.0550
_refine_ls_shift/su_max 0.000
_refine_ls_shift/su_mean 0.000
_refine_ls_structure_factor_coef Fsqd
_refine_ls_weighting_details 'w=1/[\s^2^(Fo^2^)+(0.0299P)^2^+3.4698P] where P=(Fo^2^+2Fc^2^)/3'
_refine_ls_weighting_scheme calc
_refine_ls_wR_factor_gt 0.1339
_refine_ls_wR_factor_ref 0.1402
_reflns_Friedel_coverage 0.000
_reflns_number_gt 10986
_reflns_number_total 13593
_reflns_threshold_expression 'I > 2\s(I)'
_cod_data_source_file c7sc00499k2.cif
_cod_data_source_block tismhs10a
_cod_database_code 1545912
_shelx_shelxl_version_number 2014/7
_shelx_space_group_comment
; 
The symmetry employed for this shelxl refinement is uniquely defined 
by the following loop, which should always be used as a source of 
symmetry information in preference to the above space-group names. 
They are only intended as comments. 
;
_shelx_estimated_absorpt_t_min 0.926
_shelx_estimated_absorpt_t_max 0.993

loop_
_space_group_symop_operation_xyz
'x, y, z'
'-x, -y, -z'

loop_
_atom_site_label
_atom_site_type_symbol
_atom_site_fract_x
_atom_site_fract_y
_atom_site_fract_z
_atom_site_U_iso_or_equiv
_atom_site_adp_type
_atom_site_occupancy
_atom_site_site_symmetry_order
_atom_site_calc_flag
_atom_site_refinement_flags_posn
_atom_site_refinement_flags_adp
Si1 Si 0.14102(5) 0.22449(4) 0.46947(3) 0.01438(10) Uani 1 1 d . .
Si2 Si 0.13766(5) 0.44959(4) 0.35159(3) 0.01565(10) Uani 1 1 d . .
Si3 Si -0.05295(5) 0.34466(4) 0.29456(4) 0.01554(10) Uani 1 1 d . .
N11 N 0.43594(15) 0.18020(11) 0.45942(10) 0.0151(3) Uani 1 1 d . .
N12 N 0.35258(17) 0.18083(12) 0.59430(11) 0.0190(3) Uani 1 1 d . .
N21 N 0.18311(16) 0.61684(11) 0.17772(11) 0.0173(3) Uani 1 1 d . .
N22 N 0.24465(16) 0.46922(11) 0.17869(11) 0.0178(3) Uani 1 1 d . .
N31 N 0.03184(16) 0.22536(11) 0.19003(11) 0.0180(3) Uani 1 1 d . .
N32 N -0.12973(16) 0.17728(11) 0.29466(11) 0.0187(3) Uani 1 1 d . .
C1 C 0.10961(18) 0.33192(12) 0.35389(12) 0.0142(3) Uani 1 1 d . .
H1 H 0.176(3) 0.3212(18) 0.3103(17) 0.024(6) Uiso 1 1 d . .
C101 C 0.1053(2) 0.11271(13) 0.46402(14) 0.0201(4) Uani 1 1 d . .
H10A H 0.1579 0.1012 0.4146 0.030 Uiso 1 1 calc R U
H10B H 0.0098 0.1207 0.4510 0.030 Uiso 1 1 calc R U
H10C H 0.1295 0.0575 0.5236 0.030 Uiso 1 1 calc R U
C102 C 0.0451(2) 0.24620(15) 0.56536(13) 0.0219(4) Uani 1 1 d . .
H10E H 0.0787 0.2962 0.5763 0.033 Uiso 1 1 calc R U
H10F H 0.0565 0.1862 0.6221 0.033 Uiso 1 1 calc R U
H10G H -0.0500 0.2675 0.5479 0.033 Uiso 1 1 calc R U
C103 C 0.32246(19) 0.19585(13) 0.50820(12) 0.0159(3) Uani 1 1 d . .
C104 C 0.49089(19) 0.15346(13) 0.60261(13) 0.0177(3) Uani 1 1 d . .
C105 C 0.5743(2) 0.12451(15) 0.68017(14) 0.0236(4) Uani 1 1 d . .
H10J H 0.5393 0.1257 0.7368 0.028 Uiso 1 1 calc R U
C106 C 0.7095(2) 0.09416(15) 0.67173(15) 0.0244(4) Uani 1 1 d . .
H10I H 0.7676 0.0727 0.7239 0.029 Uiso 1 1 calc R U
C107 C 0.7621(2) 0.09448(14) 0.58802(14) 0.0217(4) Uani 1 1 d . .
H10H H 0.8555 0.0737 0.5847 0.026 Uiso 1 1 calc R U
C108 C 0.68204(19) 0.12430(13) 0.50959(14) 0.0188(3) Uani 1 1 d . .
H10D H 0.7182 0.1252 0.4526 0.023 Uiso 1 1 calc R U
C109 C 0.54490(18) 0.15304(12) 0.51927(12) 0.0154(3) Uani 1 1 d . .
C110 C 0.43654(18) 0.18363(13) 0.36532(12) 0.0159(3) Uani 1 1 d . .
H11A H 0.3413 0.2019 0.3430 0.019 Uiso 1 1 calc R U
C111 C 0.4896(2) 0.08444(14) 0.36670(15) 0.0227(4) Uani 1 1 d . .
H11B H 0.4926 0.0890 0.3031 0.034 Uiso 1 1 calc R U
H11C H 0.4304 0.0393 0.4037 0.034 Uiso 1 1 calc R U
H11D H 0.5799 0.0611 0.3942 0.034 Uiso 1 1 calc R U
C112 C 0.5117(2) 0.26147(15) 0.29787(13) 0.0224(4) Uani 1 1 d . .
H11E H 0.4993 0.2682 0.2345 0.034 Uiso 1 1 calc R U
H11F H 0.6072 0.2430 0.3143 0.034 Uiso 1 1 calc R U
H11G H 0.4766 0.3232 0.3016 0.034 Uiso 1 1 calc R U
C201 C 0.2767(2) 0.43757(16) 0.42993(14) 0.0253(4) Uani 1 1 d . .
H20A H 0.3581 0.4000 0.4174 0.038 Uiso 1 1 calc R U
H20B H 0.2515 0.4045 0.4948 0.038 Uiso 1 1 calc R U
H20C H 0.2935 0.5019 0.4186 0.038 Uiso 1 1 calc R U
C202 C -0.0185(2) 0.51524(14) 0.38188(14) 0.0224(4) Uani 1 1 d . .
H20F H -0.0822 0.5427 0.3295 0.034 Uiso 1 1 calc R U
H20G H 0.0035 0.5673 0.3954 0.034 Uiso 1 1 calc R U
H20H H -0.0587 0.4701 0.4366 0.034 Uiso 1 1 calc R U
C203 C 0.19154(18) 0.51813(12) 0.22809(12) 0.0153(3) Uani 1 1 d . .
C204 C 0.27058(18) 0.53859(13) 0.09249(13) 0.0177(3) Uani 1 1 d . .
C205 C 0.3265(2) 0.52636(15) 0.01461(14) 0.0223(4) Uani 1 1 d . .
H20E H 0.3532 0.4637 0.0158 0.027 Uiso 1 1 calc R U
C206 C 0.3421(2) 0.60794(17) -0.06436(14) 0.0260(4) Uani 1 1 d . .
H20J H 0.3802 0.6012 -0.1180 0.031 Uiso 1 1 calc R U
C207 C 0.3022(2) 0.70060(16) -0.06630(14) 0.0263(4) Uani 1 1 d . .
H20D H 0.3137 0.7554 -0.1216 0.032 Uiso 1 1 calc R U
C208 C 0.2466(2) 0.71439(14) 0.01030(14) 0.0236(4) Uani 1 1 d . .
H20I H 0.2195 0.7773 0.0085 0.028 Uiso 1 1 calc R U
C209 C 0.23228(19) 0.63151(13) 0.09031(13) 0.0181(3) Uani 1 1 d . .
C210 C 0.1319(2) 0.69121(14) 0.21222(15) 0.0218(4) Uani 1 1 d . .
H21A H 0.1117 0.6565 0.2794 0.026 Uiso 1 1 calc R U
C211 C 0.2365(3) 0.75251(17) 0.20704(19) 0.0329(5) Uani 1 1 d . .
H21E H 0.2032 0.7948 0.2385 0.049 Uiso 1 1 calc R U
H21F H 0.2537 0.7919 0.1419 0.049 Uiso 1 1 calc R U
H21G H 0.3197 0.7102 0.2375 0.049 Uiso 1 1 calc R U
C212 C 0.0003(2) 0.75127(17) 0.16363(19) 0.0326(5) Uani 1 1 d . .
H21B H -0.0387 0.7938 0.1937 0.049 Uiso 1 1 calc R U
H21C H -0.0619 0.7082 0.1676 0.049 Uiso 1 1 calc R U
H21D H 0.0169 0.7904 0.0982 0.049 Uiso 1 1 calc R U
C301 C -0.0905(2) 0.45915(14) 0.18734(14) 0.0218(4) Uani 1 1 d . .
H30A H -0.0115 0.4674 0.1479 0.033 Uiso 1 1 calc R U
H30B H -0.1141 0.5139 0.2046 0.033 Uiso 1 1 calc R U
H30C H -0.1656 0.4562 0.1533 0.033 Uiso 1 1 calc R U
C302 C -0.1973(2) 0.33759(14) 0.37386(14) 0.0215(4) Uani 1 1 d . .
H30D H -0.1856 0.2735 0.4258 0.032 Uiso 1 1 calc R U
H30E H -0.2803 0.3484 0.3398 0.032 Uiso 1 1 calc R U
H30F H -0.2022 0.3871 0.3978 0.032 Uiso 1 1 calc R U
C303 C -0.04770(19) 0.24165(13) 0.25808(13) 0.0173(3) Uani 1 1 d . .
C304 C -0.10310(19) 0.11732(13) 0.24838(13) 0.0187(3) Uani 1 1 d . .
C305 C -0.1633(2) 0.03873(14) 0.25851(15) 0.0228(4) Uani 1 1 d . .
H30H H -0.2303 0.0179 0.3035 0.027 Uiso 1 1 calc R U
C306 C -0.1215(2) -0.00721(15) 0.20051(16) 0.0273(4) Uani 1 1 d . .
H30J H -0.1605 -0.0606 0.2060 0.033 Uiso 1 1 calc R U
C307 C -0.0229(2) 0.02318(15) 0.13395(15) 0.0264(4) Uani 1 1 d . .
H30I H 0.0027 -0.0098 0.0950 0.032 Uiso 1 1 calc R U
C308 C 0.0383(2) 0.10009(15) 0.12354(14) 0.0231(4) Uani 1 1 d . .
H30G H 0.1055 0.1203 0.0786 0.028 Uiso 1 1 calc R U
C309 C -0.00327(19) 0.14665(13) 0.18211(13) 0.0185(3) Uani 1 1 d . .
C310 C 0.1303(2) 0.28451(15) 0.13450(13) 0.0205(4) Uani 1 1 d . .
H31A H 0.1381 0.3317 0.1612 0.025 Uiso 1 1 calc R U
C311 C 0.0823(2) 0.34291(17) 0.03397(14) 0.0279(4) Uani 1 1 d . .
H31E H 0.1466 0.3850 -0.0003 0.042 Uiso 1 1 calc R U
H31F H -0.0054 0.3825 0.0324 0.042 Uiso 1 1 calc R U
H31G H 0.0750 0.2988 0.0052 0.042 Uiso 1 1 calc R U
C312 C 0.2688(2) 0.22294(17) 0.14201(16) 0.0278(4) Uani 1 1 d . .
H31B H 0.3361 0.2651 0.1181 0.042 Uiso 1 1 calc R U
H31C H 0.2696 0.1849 0.1056 0.042 Uiso 1 1 calc R U
H31D H 0.2895 0.1793 0.2072 0.042 Uiso 1 1 calc R U
C401 C 0.5500(3) 0.5646(2) 0.2280(3) 0.0554(9) Uani 1 1 d . .
H40B H 0.5209 0.5054 0.2407 0.067 Uiso 1 1 calc R U
C402 C 0.5579(3) 0.6292(3) 0.1397(2) 0.0541(9) Uani 1 1 d . .
H40A H 0.5338 0.6157 0.0901 0.065 Uiso 1 1 calc R U
C403 C 0.6001(3) 0.7137(3) 0.1211(2) 0.0631(11) Uani 1 1 d . .
H40C H 0.6064 0.7587 0.0586 0.076 Uiso 1 1 calc R U
C404 C 0.6335(3) 0.7339(2) 0.1925(3) 0.0630(11) Uani 1 1 d . .
H40F H 0.6621 0.7933 0.1793 0.076 Uiso 1 1 calc R U
C405 C 0.6259(3) 0.6695(3) 0.2818(3) 0.0581(10) Uani 1 1 d . .
H40D H 0.6496 0.6834 0.3313 0.070 Uiso 1 1 calc R U
C406 C 0.5841(3) 0.5845(2) 0.3000(2) 0.0569(9) Uani 1 1 d . .
H40E H 0.5785 0.5390 0.3624 0.068 Uiso 1 1 calc R U
C501 C 0.3761(3) -0.0202(2) 0.9914(2) 0.0527(8) Uani 1 1 d . .
H50C H 0.2908 -0.0341 0.9854 0.063 Uiso 1 1 calc R U
C502 C 0.4735(4) -0.0198(2) 0.9264(2) 0.0520(8) Uani 1 1 d . .
H50B H 0.4551 -0.0336 0.8757 0.062 Uiso 1 1 calc R U
C503 C 0.5969(3) 0.0004(2) 0.9351(2) 0.0519(8) Uani 1 1 d . .
H50A H 0.6637 0.0006 0.8903 0.062 Uiso 1 1 calc R U

loop_
_atom_site_aniso_label
_atom_site_aniso_U_11
_atom_site_aniso_U_22
_atom_site_aniso_U_33
_atom_site_aniso_U_23
_atom_site_aniso_U_13
_atom_site_aniso_U_12
Si1 0.0153(2) 0.0130(2) 0.0133(2) -0.00479(17) 0.00016(17) -0.00055(17)
Si2 0.0201(2) 0.0137(2) 0.0144(2) -0.00679(18) -0.00082(18) -0.00296(18)
Si3 0.0168(2) 0.0138(2) 0.0162(2) -0.00643(18) -0.00214(18) -0.00166(18)
N11 0.0148(7) 0.0158(7) 0.0150(7) -0.0066(6) -0.0009(5) -0.0020(5)
N12 0.0211(8) 0.0195(7) 0.0158(7) -0.0082(6) -0.0017(6) 0.0007(6)
N21 0.0197(7) 0.0131(7) 0.0190(7) -0.0069(6) -0.0001(6) -0.0022(6)
N22 0.0200(8) 0.0156(7) 0.0177(7) -0.0069(6) 0.0011(6) -0.0030(6)
N31 0.0200(8) 0.0174(7) 0.0176(7) -0.0078(6) -0.0010(6) -0.0037(6)
N32 0.0194(8) 0.0172(7) 0.0203(8) -0.0087(6) -0.0024(6) -0.0019(6)
C1 0.0161(8) 0.0128(7) 0.0135(7) -0.0054(6) 0.0000(6) -0.0019(6)
C101 0.0219(9) 0.0145(8) 0.0229(9) -0.0064(7) -0.0004(7) -0.0038(7)
C102 0.0237(9) 0.0219(9) 0.0174(9) -0.0075(7) 0.0030(7) -0.0001(7)
C103 0.0188(8) 0.0135(7) 0.0152(8) -0.0062(6) 0.0002(6) -0.0013(6)
C104 0.0198(9) 0.0161(8) 0.0176(8) -0.0076(7) -0.0017(7) -0.0015(7)
C105 0.0289(10) 0.0234(9) 0.0191(9) -0.0104(8) -0.0061(8) 0.0003(8)
C106 0.0252(10) 0.0220(9) 0.0259(10) -0.0100(8) -0.0101(8) 0.0003(8)
C107 0.0176(9) 0.0202(9) 0.0277(10) -0.0098(8) -0.0029(7) -0.0036(7)
C108 0.0175(8) 0.0178(8) 0.0214(9) -0.0080(7) -0.0003(7) -0.0041(7)
C109 0.0162(8) 0.0120(7) 0.0170(8) -0.0046(6) -0.0031(6) -0.0023(6)
C110 0.0170(8) 0.0179(8) 0.0132(8) -0.0067(6) 0.0006(6) -0.0033(6)
C111 0.0243(10) 0.0214(9) 0.0244(9) -0.0124(8) 0.0008(8) -0.0017(7)
C112 0.0240(10) 0.0237(9) 0.0169(8) -0.0049(7) 0.0030(7) -0.0074(8)
C201 0.0314(11) 0.0249(10) 0.0219(9) -0.0101(8) -0.0058(8) -0.0074(8)
C202 0.0272(10) 0.0197(9) 0.0228(9) -0.0123(8) 0.0042(8) -0.0027(7)
C203 0.0173(8) 0.0126(7) 0.0162(8) -0.0059(6) -0.0011(6) -0.0026(6)
C204 0.0156(8) 0.0184(8) 0.0189(8) -0.0073(7) -0.0007(6) -0.0037(6)
C205 0.0224(9) 0.0250(9) 0.0211(9) -0.0109(8) 0.0016(7) -0.0054(8)
C206 0.0239(10) 0.0345(11) 0.0182(9) -0.0088(8) 0.0019(7) -0.0076(8)
C207 0.0234(10) 0.0267(10) 0.0181(9) 0.0010(8) -0.0012(7) -0.0036(8)
C208 0.0219(9) 0.0173(9) 0.0241(10) -0.0018(7) -0.0013(7) -0.0016(7)
C209 0.0165(8) 0.0171(8) 0.0186(8) -0.0054(7) -0.0012(7) -0.0021(6)
C210 0.0268(10) 0.0152(8) 0.0256(10) -0.0108(7) 0.0022(8) -0.0037(7)
C211 0.0357(12) 0.0250(10) 0.0464(14) -0.0210(10) -0.0001(10) -0.0097(9)
C212 0.0279(11) 0.0247(10) 0.0450(14) -0.0175(10) -0.0008(10) 0.0039(9)
C301 0.0241(9) 0.0185(8) 0.0202(9) -0.0054(7) -0.0070(7) -0.0012(7)
C302 0.0196(9) 0.0211(9) 0.0268(10) -0.0127(8) 0.0021(7) -0.0043(7)
C303 0.0180(8) 0.0176(8) 0.0168(8) -0.0076(7) -0.0031(6) -0.0018(7)
C304 0.0199(9) 0.0166(8) 0.0181(8) -0.0066(7) -0.0049(7) 0.0005(7)
C305 0.0235(9) 0.0185(9) 0.0258(10) -0.0084(8) -0.0040(8) -0.0024(7)
C306 0.0333(11) 0.0180(9) 0.0335(11) -0.0126(8) -0.0064(9) -0.0043(8)
C307 0.0325(11) 0.0217(9) 0.0289(10) -0.0160(8) -0.0056(9) 0.0015(8)
C308 0.0256(10) 0.0228(9) 0.0217(9) -0.0115(8) -0.0036(7) 0.0006(8)
C309 0.0205(9) 0.0156(8) 0.0191(8) -0.0073(7) -0.0055(7) -0.0005(7)
C310 0.0215(9) 0.0232(9) 0.0177(8) -0.0081(7) -0.0005(7) -0.0071(7)
C311 0.0329(11) 0.0306(11) 0.0185(9) -0.0062(8) -0.0018(8) -0.0105(9)
C312 0.0205(10) 0.0380(12) 0.0273(10) -0.0162(9) -0.0005(8) -0.0041(8)
C401 0.0304(14) 0.0380(15) 0.108(3) -0.0416(18) 0.0091(16) -0.0034(11)
C402 0.0284(13) 0.089(3) 0.060(2) -0.054(2) -0.0077(13) 0.0135(15)
C403 0.0402(17) 0.067(2) 0.0491(18) -0.0024(16) 0.0191(14) 0.0115(16)
C404 0.0270(14) 0.0407(16) 0.127(4) -0.042(2) 0.0152(18) -0.0069(12)
C405 0.0329(14) 0.085(3) 0.077(2) -0.063(2) -0.0219(15) 0.0197(15)
C406 0.0481(17) 0.0519(18) 0.0415(16) -0.0035(14) 0.0008(13) 0.0223(14)
C501 0.0457(17) 0.0449(16) 0.0458(17) 0.0053(13) -0.0085(13) -0.0118(13)
C502 0.076(2) 0.0406(15) 0.0343(14) -0.0108(12) -0.0058(14) -0.0072(15)
C503 0.0485(17) 0.0460(16) 0.0354(14) 0.0003(12) 0.0100(12) 0.0082(13)

loop_
_atom_type_symbol
_atom_type_description
_atom_type_scat_dispersion_real
_atom_type_scat_dispersion_imag
_atom_type_scat_source
C C 0.0033 0.0016 'International Tables Vol C Tables 4.2.6.8 and 6.1.1.4'
H H 0.0000 0.0000 'International Tables Vol C Tables 4.2.6.8 and 6.1.1.4'
N N 0.0061 0.0033 'International Tables Vol C Tables 4.2.6.8 and 6.1.1.4'
Si Si 0.0817 0.0704 'International Tables Vol C Tables 4.2.6.8 and 6.1.1.4'

loop_
_geom_angle_atom_site_label_1
_geom_angle_atom_site_label_2
_geom_angle_atom_site_label_3
_geom_angle
_geom_angle_site_symmetry_1
_geom_angle_site_symmetry_3
C101 Si1 C102 110.30(9) . .
C101 Si1 C1 111.69(8) . .
C102 Si1 C1 112.57(8) . .
C101 Si1 C103 105.77(8) . .
C102 Si1 C103 104.34(9) . .
C1 Si1 C103 111.72(8) . .
C202 Si2 C201 108.47(10) . .
C202 Si2 C1 111.08(9) . .
C201 Si2 C1 114.28(9) . .
C202 Si2 C203 112.27(9) . .
C201 Si2 C203 106.82(9) . .
C1 Si2 C203 103.87(8) . .
C302 Si3 C301 108.55(10) . .
C302 Si3 C1 111.75(9) . .
C301 Si3 C1 113.22(9) . .
C302 Si3 C303 105.72(9) . .
C301 Si3 C303 106.68(9) . .
C1 Si3 C303 110.53(8) . .
C103 N11 C109 106.92(15) . .
C103 N11 C110 125.46(15) . .
C109 N11 C110 127.41(15) . .
C103 N12 C104 105.47(15) . .
C209 N21 C203 107.29(15) . .
C209 N21 C210 127.01(16) . .
C203 N21 C210 125.70(16) . .
C203 N22 C204 105.48(15) . .
C309 N31 C303 107.25(16) . .
C309 N31 C310 127.19(16) . .
C303 N31 C310 125.51(16) . .
C303 N32 C304 105.43(16) . .
H1 C1 Si2 102.6(15) . .
H1 C1 Si1 108.0(15) . .
Si2 C1 Si1 115.60(9) . .
H1 C1 Si3 102.2(15) . .
Si2 C1 Si3 112.32(9) . .
Si1 C1 Si3 114.34(9) . .
N12 C103 N11 111.85(16) . .
N12 C103 Si1 119.96(14) . .
N11 C103 Si1 127.99(13) . .
N12 C104 C109 110.37(16) . .
N12 C104 C105 129.39(18) . .
C109 C104 C105 120.17(18) . .
C106 C105 C104 117.88(19) . .
C105 C106 C107 121.35(19) . .
C108 C107 C106 121.98(19) . .
C107 C108 C109 116.31(18) . .
N11 C109 C104 105.38(16) . .
N11 C109 C108 132.23(17) . .
C104 C109 C108 122.30(17) . .
N11 C110 C111 110.92(15) . .
N11 C110 C112 111.61(15) . .
C111 C110 C112 112.60(16) . .
N22 C203 N21 111.76(16) . .
N22 C203 Si2 119.28(13) . .
N21 C203 Si2 128.96(13) . .
N22 C204 C205 129.14(18) . .
N22 C204 C209 110.33(16) . .
C205 C204 C209 120.53(18) . .
C206 C205 C204 118.25(19) . .
C205 C206 C207 120.87(19) . .
C208 C207 C206 121.82(19) . .
C207 C208 C209 117.03(19) . .
N21 C209 C208 133.38(18) . .
N21 C209 C204 105.14(16) . .
C208 C209 C204 121.48(18) . .
N21 C210 C212 110.76(17) . .
N21 C210 C211 112.04(17) . .
C212 C210 C211 113.04(18) . .
N32 C303 N31 111.68(16) . .
N32 C303 Si3 121.51(14) . .
N31 C303 Si3 126.73(14) . .
N32 C304 C305 129.07(19) . .
N32 C304 C309 110.37(16) . .
C305 C304 C309 120.53(18) . .
C306 C305 C304 117.5(2) . .
C305 C306 C307 121.57(19) . .
C308 C307 C306 121.66(19) . .
C307 C308 C309 117.1(2) . .
N31 C309 C308 133.05(19) . .
N31 C309 C304 105.26(16) . .
C308 C309 C304 121.66(18) . .
N31 C310 C311 111.18(16) . .
N31 C310 C312 111.36(17) . .
C311 C310 C312 112.27(18) . .
C402 C401 C406 119.8(3) . .
C401 C402 C403 120.4(3) . .
C402 C403 C404 120.0(3) . .
C405 C404 C403 120.3(3) . .
C404 C405 C406 119.4(3) . .
C405 C406 C401 120.1(3) . .
C503 C501 C502 119.8(3) 2_657 .
C503 C502 C501 120.1(3) . .
C502 C503 C501 120.1(3) . 2_657

loop_
_geom_bond_atom_site_label_1
_geom_bond_atom_site_label_2
_geom_bond_distance
_geom_bond_site_symmetry_2
Si1 C101 1.8667(19) .
Si1 C102 1.869(2) .
Si1 C1 1.8856(18) .
Si1 C103 1.8941(19) .
Si2 C202 1.871(2) .
Si2 C201 1.872(2) .
Si2 C1 1.8778(18) .
Si2 C203 1.8975(19) .
Si3 C302 1.859(2) .
Si3 C301 1.868(2) .
Si3 C1 1.8898(18) .
Si3 C303 1.8996(19) .
N11 C103 1.389(2) .
N11 C109 1.389(2) .
N11 C110 1.470(2) .
N12 C103 1.331(2) .
N12 C104 1.389(2) .
N21 C209 1.383(2) .
N21 C203 1.385(2) .
N21 C210 1.471(2) .
N22 C203 1.330(2) .
N22 C204 1.386(2) .
N31 C309 1.384(2) .
N31 C303 1.387(2) .
N31 C310 1.471(2) .
N32 C303 1.335(2) .
N32 C304 1.387(2) .
C1 H1 0.98(3) .
C104 C109 1.401(3) .
C104 C105 1.401(3) .
C105 C106 1.385(3) .
C106 C107 1.398(3) .
C107 C108 1.390(3) .
C108 C109 1.402(3) .
C110 C111 1.521(3) .
C110 C112 1.528(3) .
C204 C205 1.397(3) .
C204 C209 1.405(3) .
C205 C206 1.383(3) .
C206 C207 1.404(3) .
C207 C208 1.388(3) .
C208 C209 1.400(3) .
C210 C212 1.523(3) .
C210 C211 1.525(3) .
C304 C305 1.405(3) .
C304 C309 1.405(3) .
C305 C306 1.385(3) .
C306 C307 1.401(3) .
C307 C308 1.386(3) .
C308 C309 1.399(3) .
C310 C311 1.525(3) .
C310 C312 1.529(3) .
C401 C402 1.347(5) .
C401 C406 1.378(5) .
C402 C403 1.358(5) .
C403 C404 1.369(6) .
C404 C405 1.356(5) .
C405 C406 1.366(5) .
C501 C503 1.376(5) 2_657
C501 C502 1.382(5) .
C502 C503 1.375(5) .
C503 C501 1.376(5) 2_657
